data_4077945
loop_
_publ_author_name
'Oertel, Anna Magdalena'
'Ritleng, Vincent'
'Chetcuti, Michael J.'

_publ_section_title
;
 Synthesis and Catalytic Activity in Suzuki Coupling of Nickel Complexes
 Bearingn-Butyl- and Triethoxysilylpropyl-Substituted NHC Ligands: Toward
 the Heterogenization of Molecular Catalysts
;
_journal_issue 7
_journal_name_full Organometallics
_journal_page_first 2829
_journal_paper_doi 10.1021/om201101g
_journal_volume 31
_journal_year 2012
_chemical_formula_moiety 'C21 H27 I N2 Ni'
_chemical_formula_sum 'C21 H27 I N2 Ni'
_chemical_formula_weight 493.06
_chemical_name_systematic
;
 ?
;
_space_group_IT_number 2
_symmetry_cell_setting triclinic
_symmetry_space_group_name_Hall '-P 1'
_symmetry_space_group_name_H-M 'P -1'
_atom_sites_solution_hydrogens geom
_atom_sites_solution_primary direct
_atom_sites_solution_secondary difmap
_audit_creation_method SHELXL-97
_audit_update_record
;
2011-11-07 # Formatted by publCIF
;
_cell_angle_alpha 102.649(4)
_cell_angle_beta 106.289(4)
_cell_angle_gamma 109.100(4)
_cell_formula_units_Z 2
_cell_length_a 8.5246(5)
_cell_length_b 11.9988(9)
_cell_length_c 12.1499(9)
_cell_measurement_reflns_used 11419
_cell_measurement_temperature 173(2)
_cell_measurement_theta_max 27.485
_cell_measurement_theta_min 0.998
_cell_volume 1058.98(14)
_computing_cell_refinement 'Denzo (Nonius B.V., 1998)'
_computing_data_collection 'Collect (Nonius B.V., 1998)'
_computing_data_reduction 'Denzo (Nonius B.V., 1998)'
_computing_molecular_graphics 'PLATON 98 (Spek, 1998)'
_computing_publication_material 'SHELXL-97 (Sheldrick, 1997)'
_computing_structure_refinement 'SHELXL-97 (Sheldrick, 1997)'
_computing_structure_solution 'SHELXS-97 (Sheldrick, 1997)'
_diffrn_ambient_temperature 173(2)
_diffrn_measured_fraction_theta_full 0.996
_diffrn_measured_fraction_theta_max 0.996
_diffrn_measurement_device_type KappaCCD
_diffrn_measurement_method 'phi and omega scans'
_diffrn_radiation_monochromator graphite
_diffrn_radiation_source 'fine-focus sealed tube'
_diffrn_radiation_type MoK\a
_diffrn_radiation_wavelength 0.71073
_diffrn_reflns_av_R_equivalents 0.0572
_diffrn_reflns_av_sigmaI/netI 0.0733
_diffrn_reflns_limit_h_max 11
_diffrn_reflns_limit_h_min -11
_diffrn_reflns_limit_k_max 15
_diffrn_reflns_limit_k_min -15
_diffrn_reflns_limit_l_max 12
_diffrn_reflns_limit_l_min -15
_diffrn_reflns_number 10120
_diffrn_reflns_theta_full 27.45
_diffrn_reflns_theta_max 27.45
_diffrn_reflns_theta_min 1.86
_exptl_absorpt_coefficient_mu 2.379
_exptl_absorpt_correction_T_max 0.77614
_exptl_absorpt_correction_T_min 0.62330
_exptl_absorpt_correction_type multi-scan
_exptl_absorpt_process_details 'MULscanABS in PLATON (Spek, 2003)'
_exptl_crystal_colour red
_exptl_crystal_density_diffrn 1.546
_exptl_crystal_density_method 'not measured'
_exptl_crystal_description block
_exptl_crystal_F_000 496
_exptl_crystal_size_max 0.20
_exptl_crystal_size_mid 0.15
_exptl_crystal_size_min 0.10
_refine_diff_density_max 0.671
_refine_diff_density_min -1.476
_refine_diff_density_rms 0.235
_refine_ls_extinction_method none
_refine_ls_goodness_of_fit_ref 1.086
_refine_ls_hydrogen_treatment constr
_refine_ls_matrix_type full
_refine_ls_number_parameters 230
_refine_ls_number_reflns 4819
_refine_ls_number_restraints 0
_refine_ls_restrained_S_all 1.086
_refine_ls_R_factor_all 0.0800
_refine_ls_R_factor_gt 0.0441
_refine_ls_shift/su_max 0.001
_refine_ls_shift/su_mean 0.000
_refine_ls_structure_factor_coef Fsqd
_refine_ls_weighting_details 'calc w=1/[\s^2^(Fo^2^)+(0.0555P)^2^+0.4932P] where P=(Fo^2^+2Fc^2^)/3'
_refine_ls_weighting_scheme calc
_refine_ls_wR_factor_gt 0.0947
_refine_ls_wR_factor_ref 0.1271
_reflns_number_gt 3412
_reflns_number_total 4819
_reflns_threshold_expression I>2sigma(I)
_cod_data_source_file om201101g_si_001.cif
_cod_data_source_block chet13
_cod_depositor_comments
;
The following automatic conversions were performed:

'_symmetry_cell_setting' value 'Triclinic' changed to 'triclinic'
according to /home/saulius/struct/CIF-dictionaries/cif_core.dic
dictionary named 'cif_core.dic' version 2.4.1 from 2010-06-29.

Automatic conversion script
Id: cif_fix_values 1715 2011-07-08 13:25:40Z adriana 
;
_cod_original_cell_volume 1058.98(13)
_cod_database_code 4077945

loop_
_symmetry_equiv_pos_as_xyz
'x, y, z'
'-x, -y, -z'

loop_
_atom_site_label
_atom_site_type_symbol
_atom_site_fract_x
_atom_site_fract_y
_atom_site_fract_z
_atom_site_U_iso_or_equiv
_atom_site_adp_type
_atom_site_occupancy
_atom_site_symmetry_multiplicity
_atom_site_calc_flag
_atom_site_refinement_flags
C1 C 0.4763(9) 0.3005(7) 0.5574(5) 0.0630(18) Uani 1 1 d .
H1 H 0.5625 0.3822 0.5737 0.076 Uiso 1 1 calc R
C2 C 0.2952(9) 0.2564(7) 0.5001(5) 0.0555(17) Uani 1 1 d .
H2 H 0.2330 0.3050 0.4751 0.067 Uiso 1 1 calc R
C3 C 0.2129(9) 0.1267(6) 0.4831(5) 0.0576(17) Uani 1 1 d .
H3 H 0.0882 0.0738 0.4430 0.069 Uiso 1 1 calc R
C4 C 0.3456(12) 0.0915(7) 0.5349(5) 0.072(2) Uani 1 1 d .
H4 H 0.3314 0.0098 0.5359 0.086 Uiso 1 1 calc R
C5 C 0.5114(9) 0.2037(9) 0.5877(5) 0.076(3) Uani 1 1 d .
H5 H 0.6255 0.2101 0.6353 0.091 Uiso 1 1 calc R
C6 C 0.4858(5) 0.2587(4) 0.8355(4) 0.0247(10) Uani 1 1 d .
C7 C 0.6697(6) 0.3490(5) 1.0348(4) 0.0340(11) Uani 1 1 d .
H7 H 0.7502 0.4117 1.1116 0.041 Uiso 1 1 calc R
C8 C 0.6083(6) 0.2253(4) 1.0097(4) 0.0309(11) Uani 1 1 d .
H8 H 0.6361 0.1830 1.0649 0.037 Uiso 1 1 calc R
C9 C 0.6345(6) 0.4932(4) 0.9166(4) 0.0308(11) Uani 1 1 d .
H9A H 0.6404 0.5514 0.9908 0.037 Uiso 1 1 calc R
H9B H 0.5354 0.4873 0.8461 0.037 Uiso 1 1 calc R
C10 C 0.8088(6) 0.5464(5) 0.8993(5) 0.0402(13) Uani 1 1 d .
H10A H 0.8002 0.4916 0.8220 0.048 Uiso 1 1 calc R
H10B H 0.9071 0.5474 0.9670 0.048 Uiso 1 1 calc R
C11 C 0.8529(7) 0.6786(5) 0.8962(5) 0.0473(14) Uani 1 1 d .
H11A H 0.8654 0.7333 0.9749 0.057 Uiso 1 1 calc R
H11B H 0.9703 0.7106 0.8879 0.057 Uiso 1 1 calc R
C12 C 0.7161(8) 0.6879(7) 0.7952(7) 0.075(2) Uani 1 1 d .
H12A H 0.6946 0.6283 0.7174 0.113 Uiso 1 1 calc R
H12B H 0.7600 0.7733 0.7929 0.113 Uiso 1 1 calc R
H12C H 0.6038 0.6681 0.8091 0.113 Uiso 1 1 calc R
C13 C 0.4154(6) 0.0372(4) 0.8207(4) 0.0285(10) Uani 1 1 d .
C14 C 0.2398(6) -0.0334(4) 0.8053(4) 0.0305(11) Uani 1 1 d .
C15 C 0.1632(6) -0.1610(5) 0.7356(4) 0.0353(12) Uani 1 1 d .
H15 H 0.0433 -0.2109 0.7235 0.042 Uiso 1 1 calc R
C16 C 0.2550(7) -0.2173(5) 0.6835(4) 0.0372(12) Uani 1 1 d .
C17 C 0.4314(7) -0.1445(5) 0.7050(4) 0.0388(12) Uani 1 1 d .
H17 H 0.4972 -0.1829 0.6719 0.047 Uiso 1 1 calc R
C18 C 0.5166(6) -0.0159(5) 0.7739(4) 0.0322(11) Uani 1 1 d .
C19 C 0.1390(7) 0.0246(5) 0.8636(5) 0.0427(13) Uani 1 1 d .
H19A H 0.0203 -0.0400 0.8457 0.064 Uiso 1 1 calc R
H19B H 0.1247 0.0902 0.8312 0.064 Uiso 1 1 calc R
H19C H 0.2059 0.0617 0.9521 0.064 Uiso 1 1 calc R
C20 C 0.1670(8) -0.3559(5) 0.6066(5) 0.0575(17) Uani 1 1 d .
H20A H 0.0995 -0.4041 0.6464 0.086 Uiso 1 1 calc R
H20B H 0.2597 -0.3844 0.5983 0.086 Uiso 1 1 calc R
H20C H 0.0850 -0.3683 0.5256 0.086 Uiso 1 1 calc R
C21 C 0.7098(6) 0.0600(5) 0.7993(5) 0.0442(14) Uani 1 1 d .
H21A H 0.7308 0.1481 0.8126 0.066 Uiso 1 1 calc R
H21B H 0.7383 0.0279 0.7295 0.066 Uiso 1 1 calc R
H21C H 0.7866 0.0535 0.8724 0.066 Uiso 1 1 calc R
N1 N 0.5946(5) 0.3697(3) 0.9281(3) 0.0273(8) Uani 1 1 d .
N2 N 0.4952(5) 0.1702(3) 0.8868(3) 0.0252(8) Uani 1 1 d .
Ni1 Ni 0.34753(8) 0.23639(6) 0.67456(5) 0.03250(18) Uani 1 1 d .
I1 I 0.10843(4) 0.29444(3) 0.72105(3) 0.03993(14) Uani 1 1 d .

loop_
_atom_site_aniso_label
_atom_site_aniso_U_11
_atom_site_aniso_U_22
_atom_site_aniso_U_33
_atom_site_aniso_U_23
_atom_site_aniso_U_13
_atom_site_aniso_U_12
C1 0.070(4) 0.079(5) 0.037(3) 0.018(3) 0.029(3) 0.020(4)
C2 0.077(4) 0.083(5) 0.025(3) 0.028(3) 0.022(3) 0.048(4)
C3 0.062(4) 0.070(5) 0.022(3) 0.005(3) 0.008(3) 0.019(3)
C4 0.141(7) 0.079(5) 0.033(3) 0.022(3) 0.047(4) 0.077(5)
C5 0.063(4) 0.160(8) 0.021(3) 0.020(4) 0.023(3) 0.066(5)
C6 0.026(2) 0.029(2) 0.025(2) 0.0121(19) 0.0138(19) 0.0126(18)
C7 0.035(2) 0.037(3) 0.023(2) 0.005(2) 0.007(2) 0.013(2)
C8 0.036(2) 0.037(3) 0.020(2) 0.012(2) 0.007(2) 0.017(2)
C9 0.032(2) 0.033(3) 0.033(3) 0.014(2) 0.013(2) 0.018(2)
C10 0.033(2) 0.049(3) 0.049(3) 0.025(3) 0.019(2) 0.022(2)
C11 0.039(3) 0.049(3) 0.052(4) 0.024(3) 0.019(3) 0.011(2)
C12 0.052(4) 0.085(5) 0.103(6) 0.071(5) 0.026(4) 0.023(4)
C13 0.028(2) 0.035(3) 0.021(2) 0.0076(19) 0.0054(19) 0.017(2)
C14 0.032(2) 0.039(3) 0.026(2) 0.017(2) 0.010(2) 0.018(2)
C15 0.032(2) 0.036(3) 0.030(3) 0.016(2) 0.004(2) 0.008(2)
C16 0.048(3) 0.036(3) 0.022(2) 0.010(2) 0.004(2) 0.018(2)
C17 0.054(3) 0.045(3) 0.028(3) 0.012(2) 0.015(2) 0.034(3)
C18 0.035(2) 0.040(3) 0.027(2) 0.013(2) 0.012(2) 0.020(2)
C19 0.039(3) 0.046(3) 0.058(4) 0.025(3) 0.027(3) 0.024(2)
C20 0.071(4) 0.038(3) 0.042(3) 0.003(3) 0.008(3) 0.017(3)
C21 0.033(3) 0.055(4) 0.049(3) 0.011(3) 0.021(2) 0.023(2)
N1 0.0305(19) 0.028(2) 0.0226(19) 0.0070(16) 0.0089(16) 0.0135(16)
N2 0.0328(19) 0.025(2) 0.0153(17) 0.0081(15) 0.0078(15) 0.0094(16)
Ni1 0.0372(3) 0.0418(4) 0.0197(3) 0.0097(3) 0.0086(3) 0.0202(3)
I1 0.0365(2) 0.0462(2) 0.0347(2) 0.01022(16) 0.00926(15) 0.02040(16)

loop_
_atom_type_symbol
_atom_type_description
_atom_type_scat_dispersion_real
_atom_type_scat_dispersion_imag
_atom_type_scat_source
C C 0.0033 0.0016 'International Tables Vol C Tables 4.2.6.8 and 6.1.1.4'
H H 0.0000 0.0000 'International Tables Vol C Tables 4.2.6.8 and 6.1.1.4'
N N 0.0061 0.0033 'International Tables Vol C Tables 4.2.6.8 and 6.1.1.4'
Ni Ni 0.3393 1.1124 'International Tables Vol C Tables 4.2.6.8 and 6.1.1.4'
I I -0.4742 1.8119 'International Tables Vol C Tables 4.2.6.8 and 6.1.1.4'

loop_
_geom_angle_atom_site_label_1
_geom_angle_atom_site_label_2
_geom_angle_atom_site_label_3
_geom_angle
C2 C1 C5 107.1(7)
C2 C1 Ni1 70.4(4)
C5 C1 Ni1 67.0(4)
C2 C1 H1 126.5
C5 C1 H1 126.5
Ni1 C1 H1 127.7
C1 C2 C3 109.8(6)
C1 C2 Ni1 72.5(4)
C3 C2 Ni1 71.7(3)
C1 C2 H2 125.1
C3 C2 H2 125.1
Ni1 C2 H2 122.3
C4 C3 C2 107.8(6)
C4 C3 Ni1 70.8(3)
C2 C3 Ni1 69.5(3)
C4 C3 H3 126.1
C2 C3 H3 126.1
Ni1 C3 H3 125.2
C3 C4 C5 106.1(7)
C3 C4 Ni1 71.9(3)
C5 C4 Ni1 66.7(3)
C3 C4 H4 126.9
C5 C4 H4 126.9
Ni1 C4 H4 126.0
C1 C5 C4 108.8(6)
C1 C5 Ni1 74.5(4)
C4 C5 Ni1 73.0(4)
C1 C5 H5 125.6
C4 C5 H5 125.6
Ni1 C5 H5 118.7
N2 C6 N1 104.4(4)
N2 C6 Ni1 128.7(3)
N1 C6 Ni1 126.8(3)
C8 C7 N1 107.5(4)
C8 C7 H7 126.3
N1 C7 H7 126.3
C7 C8 N2 106.6(4)
C7 C8 H8 126.7
N2 C8 H8 126.7
N1 C9 C10 112.9(4)
N1 C9 H9A 109.0
C10 C9 H9A 109.0
N1 C9 H9B 109.0
C10 C9 H9B 109.0
H9A C9 H9B 107.8
C9 C10 C11 111.7(4)
C9 C10 H10A 109.3
C11 C10 H10A 109.3
C9 C10 H10B 109.3
C11 C10 H10B 109.3
H10A C10 H10B 107.9
C12 C11 C10 114.0(5)
C12 C11 H11A 108.7
C10 C11 H11A 108.7
C12 C11 H11B 108.7
C10 C11 H11B 108.7
H11A C11 H11B 107.6
C11 C12 H12A 109.5
C11 C12 H12B 109.5
H12A C12 H12B 109.5
C11 C12 H12C 109.5
H12A C12 H12C 109.5
H12B C12 H12C 109.5
C14 C13 C18 122.5(4)
C14 C13 N2 118.7(4)
C18 C13 N2 118.8(4)
C13 C14 C15 117.3(4)
C13 C14 C19 121.2(4)
C15 C14 C19 121.5(4)
C16 C15 C14 122.6(5)
C16 C15 H15 118.7
C14 C15 H15 118.7
C15 C16 C17 118.1(4)
C15 C16 C20 121.3(5)
C17 C16 C20 120.5(5)
C16 C17 C18 122.3(5)
C16 C17 H17 118.9
C18 C17 H17 118.9
C13 C18 C17 117.2(4)
C13 C18 C21 121.6(4)
C17 C18 C21 121.2(4)
C14 C19 H19A 109.5
C14 C19 H19B 109.5
H19A C19 H19B 109.5
C14 C19 H19C 109.5
H19A C19 H19C 109.5
H19B C19 H19C 109.5
C16 C20 H20A 109.5
C16 C20 H20B 109.5
H20A C20 H20B 109.5
C16 C20 H20C 109.5
H20A C20 H20C 109.5
H20B C20 H20C 109.5
C18 C21 H21A 109.5
C18 C21 H21B 109.5
H21A C21 H21B 109.5
C18 C21 H21C 109.5
H21A C21 H21C 109.5
H21B C21 H21C 109.5
C6 N1 C7 110.5(4)
C6 N1 C9 125.1(4)
C7 N1 C9 124.3(4)
C6 N2 C8 111.1(4)
C6 N2 C13 124.7(4)
C8 N2 C13 123.9(4)
C6 Ni1 C5 100.1(2)
C6 Ni1 C2 157.2(2)
C5 Ni1 C2 63.9(3)
C6 Ni1 C4 115.2(2)
C5 Ni1 C4 40.3(3)
C2 Ni1 C4 64.0(3)
C6 Ni1 C1 120.4(2)
C5 Ni1 C1 38.5(3)
C2 Ni1 C1 37.1(2)
C4 Ni1 C1 65.0(3)
C6 Ni1 C3 150.9(2)
C5 Ni1 C3 64.7(3)
C2 Ni1 C3 38.8(2)
C4 Ni1 C3 37.3(2)
C1 Ni1 C3 63.9(3)
C6 Ni1 I1 97.28(13)
C5 Ni1 I1 161.4(2)
C2 Ni1 I1 97.57(17)
C4 Ni1 I1 134.6(2)
C1 Ni1 I1 124.9(2)
C3 Ni1 I1 102.09(18)

loop_
_geom_bond_atom_site_label_1
_geom_bond_atom_site_label_2
_geom_bond_distance
C1 C2 1.360(9)
C1 C5 1.389(10)
C1 Ni1 2.151(7)
C1 H1 0.9500
C2 C3 1.421(9)
C2 Ni1 2.124(5)
C2 H2 0.9500
C3 C4 1.374(9)
C3 Ni1 2.153(5)
C3 H3 0.9500
C4 C5 1.445(11)
C4 Ni1 2.139(6)
C4 H4 0.9500
C5 Ni1 2.055(6)
C5 H5 0.9500
C6 N2 1.356(6)
C6 N1 1.361(5)
C6 Ni1 1.886(4)
C7 C8 1.332(7)
C7 N1 1.390(6)
C7 H7 0.9500
C8 N2 1.392(5)
C8 H8 0.9500
C9 N1 1.455(6)
C9 C10 1.507(7)
C9 H9A 0.9900
C9 H9B 0.9900
C10 C11 1.518(8)
C10 H10A 0.9900
C10 H10B 0.9900
C11 C12 1.490(8)
C11 H11A 0.9900
C11 H11B 0.9900
C12 H12A 0.9800
C12 H12B 0.9800
C12 H12C 0.9800
C13 C14 1.392(6)
C13 C18 1.396(6)
C13 N2 1.441(6)
C14 C15 1.398(7)
C14 C19 1.498(7)
C15 C16 1.380(7)
C15 H15 0.9500
C16 C17 1.383(7)
C16 C20 1.520(7)
C17 C18 1.404(7)
C17 H17 0.9500
C18 C21 1.499(7)
C19 H19A 0.9800
C19 H19B 0.9800
C19 H19C 0.9800
C20 H20A 0.9800
C20 H20B 0.9800
C20 H20C 0.9800
C21 H21A 0.9800
C21 H21B 0.9800
C21 H21C 0.9800
Ni1 I1 2.5222(7)

loop_
_geom_torsion_atom_site_label_1
_geom_torsion_atom_site_label_2
_geom_torsion_atom_site_label_3
_geom_torsion_atom_site_label_4
_geom_torsion
C5 C1 C2 C3 -5.3(7)
Ni1 C1 C2 C3 -62.4(4)
C5 C1 C2 Ni1 57.1(4)
C1 C2 C3 C4 2.2(7)
Ni1 C2 C3 C4 -60.7(4)
C1 C2 C3 Ni1 62.9(4)
C2 C3 C4 C5 1.7(6)
Ni1 C3 C4 C5 -58.2(4)
C2 C3 C4 Ni1 59.9(4)
C2 C1 C5 C4 6.3(7)
Ni1 C1 C5 C4 65.5(4)
C2 C1 C5 Ni1 -59.2(4)
C3 C4 C5 C1 -5.0(7)
Ni1 C4 C5 C1 -66.5(4)
C3 C4 C5 Ni1 61.5(4)
N1 C7 C8 N2 0.1(5)
N1 C9 C10 C11 -176.2(4)
C9 C10 C11 C12 -60.6(7)
C18 C13 C14 C15 -2.7(7)
N2 C13 C14 C15 176.9(4)
C18 C13 C14 C19 175.9(5)
N2 C13 C14 C19 -4.5(7)
C13 C14 C15 C16 0.3(7)
C19 C14 C15 C16 -178.3(5)
C14 C15 C16 C17 2.0(7)
C14 C15 C16 C20 -179.1(5)
C15 C16 C17 C18 -2.1(8)
C20 C16 C17 C18 179.0(5)
C14 C13 C18 C17 2.6(7)
N2 C13 C18 C17 -176.9(4)
C14 C13 C18 C21 -175.5(5)
N2 C13 C18 C21 4.9(7)
C16 C17 C18 C13 -0.2(7)
C16 C17 C18 C21 178.0(5)
N2 C6 N1 C7 0.1(5)
Ni1 C6 N1 C7 177.8(3)
N2 C6 N1 C9 177.3(4)
Ni1 C6 N1 C9 -5.0(6)
C8 C7 N1 C6 -0.2(5)
C8 C7 N1 C9 -177.4(4)
C10 C9 N1 C6 -96.7(5)
C10 C9 N1 C7 80.1(5)
N1 C6 N2 C8 0.0(5)
Ni1 C6 N2 C8 -177.7(3)
N1 C6 N2 C13 -173.6(4)
Ni1 C6 N2 C13 8.8(6)
C7 C8 N2 C6 -0.1(5)
C7 C8 N2 C13 173.5(4)
C14 C13 N2 C6 -89.5(6)
C18 C13 N2 C6 90.1(5)
C14 C13 N2 C8 97.8(5)
C18 C13 N2 C8 -82.6(6)
N2 C6 Ni1 C5 -83.1(5)
N1 C6 Ni1 C5 99.8(5)
N2 C6 Ni1 C2 -126.0(6)
N1 C6 Ni1 C2 56.8(7)
N2 C6 Ni1 C4 -43.7(5)
N1 C6 Ni1 C4 139.2(4)
N2 C6 Ni1 C1 -118.2(4)
N1 C6 Ni1 C1 64.6(5)
N2 C6 Ni1 C3 -28.0(7)
N1 C6 Ni1 C3 154.9(4)
N2 C6 Ni1 I1 103.6(4)
N1 C6 Ni1 I1 -73.5(4)
C1 C5 Ni1 C6 -127.1(4)
C4 C5 Ni1 C6 117.3(4)
C1 C5 Ni1 C2 35.8(4)
C4 C5 Ni1 C2 -79.8(4)
C1 C5 Ni1 C4 115.7(5)
C4 C5 Ni1 C1 -115.7(5)
C1 C5 Ni1 C3 79.1(4)
C4 C5 Ni1 C3 -36.6(4)
C1 C5 Ni1 I1 31.7(11)
C4 C5 Ni1 I1 -84.0(10)
C1 C2 Ni1 C6 11.2(8)
C3 C2 Ni1 C6 129.8(6)
C1 C2 Ni1 C5 -37.2(4)
C3 C2 Ni1 C5 81.4(5)
C1 C2 Ni1 C4 -82.2(5)
C3 C2 Ni1 C4 36.4(4)
C3 C2 Ni1 C1 118.6(6)
C1 C2 Ni1 C3 -118.6(6)
C1 C2 Ni1 I1 141.5(4)
C3 C2 Ni1 I1 -99.9(4)
C3 C4 Ni1 C6 167.5(4)
C5 C4 Ni1 C6 -75.2(5)
C3 C4 Ni1 C5 -117.3(6)
C3 C4 Ni1 C2 -37.8(4)
C5 C4 Ni1 C2 79.5(5)
C3 C4 Ni1 C1 -79.1(5)
C5 C4 Ni1 C1 38.2(4)
C5 C4 Ni1 C3 117.3(6)
C3 C4 Ni1 I1 36.2(6)
C5 C4 Ni1 I1 153.5(4)
C2 C1 Ni1 C6 -175.0(4)
C5 C1 Ni1 C6 65.7(5)
C2 C1 Ni1 C5 119.3(6)
C5 C1 Ni1 C2 -119.3(6)
C2 C1 Ni1 C4 79.3(4)
C5 C1 Ni1 C4 -40.0(4)
C2 C1 Ni1 C3 37.8(4)
C5 C1 Ni1 C3 -81.5(4)
C2 C1 Ni1 I1 -48.9(5)
C5 C1 Ni1 I1 -168.2(3)
C4 C3 Ni1 C6 -23.8(7)
C2 C3 Ni1 C6 -142.3(4)
C4 C3 Ni1 C5 39.4(5)
C2 C3 Ni1 C5 -79.0(5)
C4 C3 Ni1 C2 118.5(6)
C2 C3 Ni1 C4 -118.5(6)
C4 C3 Ni1 C1 82.3(5)
C2 C3 Ni1 C1 -36.1(4)
C4 C3 Ni1 I1 -154.5(4)
C2 C3 Ni1 I1 87.1(4)
